data_4511338
loop_
_publ_author_name
'Noro, Shin-ichiro'
'Akutagawa, Tomoyuki'
'Nakamura, Takayoshi'

_publ_section_title
;
 Formation of Strong OH2&#x00B7;&#x00B7;&#x00B7;-O2C Hydrogen Bonds in a
 Trinuclear Core-Based Nickel 1,3,5-Benzenetricarboxylate Coordination
 Polymer
;
_journal_issue 6
_journal_name_full 'Crystal Growth &amp; Design'
_journal_page_first 1205
_journal_paper_doi 10.1021/cg060819+
_journal_volume 7
_journal_year 2007
_chemical_formula_moiety 'C18 H22 Ni3 O20 '
_chemical_formula_sum 'C18 H22 Ni3 O20'
_chemical_formula_weight 734.46
_space_group_IT_number 2
_symmetry_cell_setting triclinic
_symmetry_Int_Tables_number 2
_symmetry_space_group_name_Hall '-P 1'
_symmetry_space_group_name_H-M 'P -1'
_cell_angle_alpha 75.6640(18)
_cell_angle_beta 68.6105(15)
_cell_angle_gamma 65.3574(15)
_cell_formula_units_Z 2
_cell_length_a 10.0604(5)
_cell_length_b 10.1121(6)
_cell_length_c 13.2151(8)
_cell_measurement_reflns_used 8095
_cell_measurement_temperature 363.1
_cell_measurement_theta_max 27.4
_cell_measurement_theta_min 3.2
_cell_volume 1130.52(11)
_computing_cell_refinement PROCESS-AUTO
_computing_data_collection PROCESS-AUTO
_computing_data_reduction CrystalStructure
_computing_publication_material 'CrystalStructure 3.8'
_computing_structure_refinement SHELXL
_diffrn_detector_area_resol_mean 10.00
_diffrn_measured_fraction_theta_full 0.983
_diffrn_measured_fraction_theta_max 0.983
_diffrn_measurement_device_type 'Rigaku RAXIS-RAPID'
_diffrn_measurement_method \w
_diffrn_radiation_type 'Mo K\a'
_diffrn_radiation_wavelength 0.71075
_diffrn_reflns_av_R_equivalents 0.025
_diffrn_reflns_limit_h_max 13
_diffrn_reflns_limit_h_min -12
_diffrn_reflns_limit_k_max 12
_diffrn_reflns_limit_k_min -13
_diffrn_reflns_limit_l_max 17
_diffrn_reflns_limit_l_min -17
_diffrn_reflns_number 10927
_diffrn_reflns_theta_full 27.44
_diffrn_reflns_theta_max 27.44
_exptl_absorpt_coefficient_mu 2.580
_exptl_absorpt_correction_T_max 0.427
_exptl_absorpt_correction_T_min 0.294
_exptl_absorpt_correction_type multi-scan
_exptl_absorpt_process_details
;
    Higashi, T. (1995). Program for Absorption Correction.
    Rigaku Corporation, Tokyo, Japan.
;
_exptl_crystal_colour green
_exptl_crystal_density_diffrn 2.157
_exptl_crystal_density_method 'not measured'
_exptl_crystal_description block
_exptl_crystal_F_000 748.00
_exptl_crystal_size_max 0.50
_exptl_crystal_size_mid 0.43
_exptl_crystal_size_min 0.33
_refine_diff_density_max 0.69
_refine_diff_density_min -0.54
_refine_ls_extinction_method none
_refine_ls_goodness_of_fit_ref 1.126
_refine_ls_hydrogen_treatment refall
_refine_ls_number_parameters 390
_refine_ls_number_reflns 5063
_refine_ls_R_factor_gt 0.0386
_refine_ls_shift/su_max 0.0020
_refine_ls_structure_factor_coef Fsqd
_refine_ls_weighting_details 'w = 1/[\s^2^(Fo^2^)+(0.0615P)^2^+3.9137P] where P=(Fo^2^+2Fc^2^)/3'
_refine_ls_weighting_scheme calc
_refine_ls_wR_factor_ref 0.1495
_reflns_number_gt 3912
_reflns_number_total 5063
_reflns_threshold_expression F^2^>2.0\s(F^2^)
_cod_data_source_file cg060819%2Bsi20070221_095217.cif
_cod_data_source_block '_060608test'
_cod_original_formula_sum 'C18 H22 Ni3 O20 '
_cod_database_code 4511338

loop_
_symmetry_equiv_pos_site_id
_symmetry_equiv_pos_as_xyz
1 +X,+Y,+Z
2 -X,-Y,-Z

loop_
_atom_site_label
_atom_site_type_symbol
_atom_site_fract_x
_atom_site_fract_y
_atom_site_fract_z
_atom_site_U_iso_or_equiv
_atom_site_adp_type
_atom_site_occupancy
_atom_site_symmetry_multiplicity
_atom_site_calc_flag
_atom_site_refinement_flags
Ni(1) Ni 0.0000 0.5000 0.5000 0.01498(16) Uani 1.00 2 d S
Ni(2) Ni -0.14503(5) 0.73252(5) 0.27815(4) 0.01874(14) Uani 1.00 1 d .
Ni(3) Ni 0.5000 0.5000 0.0000 0.01482(16) Uani 1.00 2 d S
Ni(4) Ni 0.63235(5) 0.26543(5) 0.22503(4) 0.01823(14) Uani 1.00 1 d .
O(1) O 0.1142(3) 0.6309(3) 0.3965(2) 0.0243(6) Uani 1.00 1 d .
O(2) O -0.0617(3) 0.8349(3) 0.3422(2) 0.0224(5) Uani 1.00 1 d .
O(3) O -0.0337(3) 1.3134(3) 0.3427(2) 0.0285(6) Uani 1.00 1 d .
O(4) O 0.1394(3) 1.3208(2) 0.4068(2) 0.0228(5) Uani 1.00 1 d .
O(5) O 0.6242(3) 0.8389(3) 0.3549(2) 0.0280(6) Uani 1.00 1 d .
O(6) O 0.5552(3) 0.6573(3) 0.4662(2) 0.0299(6) Uani 1.00 1 d .
O(7) O -0.1467(3) 0.5652(2) 0.4051(2) 0.0185(5) Uani 1.00 1 d .
O(8) O -0.1594(3) 0.9036(3) 0.1530(2) 0.0330(7) Uani 1.00 1 d .
O(9) O -0.2060(4) 0.6339(4) 0.1894(3) 0.0437(8) Uani 1.00 1 d .
O(10) O 0.0729(3) 0.6141(3) 0.1869(3) 0.0397(8) Uani 1.00 1 d .
O(11) O 0.3840(3) 0.3663(2) 0.0942(2) 0.0237(6) Uani 1.00 1 d .
O(12) O 0.5527(3) 0.1639(2) 0.1568(2) 0.0222(5) Uani 1.00 1 d .
O(13) O 0.5177(3) -0.3139(3) 0.1644(2) 0.0306(6) Uani 1.00 1 d .
O(14) O 0.3499(3) -0.3225(3) 0.0953(2) 0.0242(6) Uani 1.00 1 d .
O(15) O -0.1355(3) 0.1599(3) 0.1501(2) 0.0267(6) Uani 1.00 1 d .
O(16) O -0.0691(3) 0.3439(3) 0.0402(2) 0.0341(7) Uani 1.00 1 d .
O(17) O 0.6360(3) 0.4347(3) 0.1014(2) 0.0188(5) Uani 1.00 1 d .
O(18) O 0.6450(3) 0.0944(3) 0.3498(2) 0.0306(6) Uani 1.00 1 d .
O(19) O 0.6856(3) 0.3632(3) 0.3198(2) 0.0348(7) Uani 1.00 1 d .
O(20) O 0.4096(3) 0.3838(3) 0.3104(2) 0.0373(7) Uani 1.00 1 d .
C(1) C 0.1407(3) 0.8567(3) 0.3817(2) 0.0150(6) Uani 1.00 1 d .
C(2) C 0.0804(4) 1.0090(4) 0.3685(2) 0.0169(6) Uani 1.00 1 d .
C(3) C 0.1577(3) 1.0888(3) 0.3791(2) 0.0154(6) Uani 1.00 1 d .
C(4) C 0.3013(4) 1.0157(4) 0.3959(3) 0.0182(7) Uani 1.00 1 d .
C(5) C 0.3649(4) 0.8633(4) 0.4053(3) 0.0177(7) Uani 1.00 1 d .
C(6) C 0.2818(4) 0.7836(4) 0.4025(3) 0.0175(7) Uani 1.00 1 d .
C(7) C 0.0573(4) 0.7673(4) 0.3731(3) 0.0169(7) Uani 1.00 1 d .
C(8) C 0.0840(4) 1.2526(4) 0.3747(3) 0.0178(7) Uani 1.00 1 d .
C(9) C 0.5257(4) 0.7798(4) 0.4114(3) 0.0206(7) Uani 1.00 1 d .
C(10) C 0.3514(4) 0.1425(4) 0.1167(2) 0.0161(6) Uani 1.00 1 d .
C(11) C 0.4104(4) -0.0099(4) 0.1305(3) 0.0167(6) Uani 1.00 1 d .
C(12) C 0.3312(4) -0.0896(4) 0.1217(3) 0.0169(7) Uani 1.00 1 d .
C(13) C 0.1868(4) -0.0159(4) 0.1063(3) 0.0182(7) Uani 1.00 1 d .
C(14) C 0.1240(4) 0.1361(4) 0.0971(3) 0.0179(7) Uani 1.00 1 d .
C(15) C 0.2083(4) 0.2157(4) 0.0980(3) 0.0175(7) Uani 1.00 1 d .
C(16) C 0.4364(4) 0.2315(4) 0.1228(3) 0.0171(7) Uani 1.00 1 d .
C(17) C 0.4035(4) -0.2537(4) 0.1285(3) 0.0180(7) Uani 1.00 1 d .
C(18) C -0.0380(4) 0.2200(4) 0.0937(3) 0.0206(7) Uani 1.00 1 d .
H(1) H -0.0122 1.0577 0.3525 0.020 Uiso 1.00 1 c R
H(2) H 0.3547 1.0688 0.4008 0.022 Uiso 1.00 1 c R
H(3) H 0.3205 0.6819 0.4145 0.021 Uiso 1.00 1 c R
H(4) H -0.255(7) 0.596(6) 0.441(5) 0.047(16) Uiso 1.00 1 c .
H(5) H -0.100(8) 0.473(8) 0.375(6) 0.07(2) Uiso 1.00 1 c .
H(6) H 0.5035 -0.0590 0.1457 0.020 Uiso 1.00 1 c R
H(7) H 0.1324 -0.0686 0.1022 0.022 Uiso 1.00 1 c R
H(8) H 0.1694 0.3174 0.0862 0.021 Uiso 1.00 1 c R
H(9) H 0.750(7) 0.399(7) 0.066(5) 0.054(17) Uiso 1.00 1 c .
H(10) H 0.584(8) 0.535(8) 0.133(5) 0.07(2) Uiso 1.00 1 c .

loop_
_atom_site_aniso_label
_atom_site_aniso_U_11
_atom_site_aniso_U_22
_atom_site_aniso_U_33
_atom_site_aniso_U_12
_atom_site_aniso_U_13
_atom_site_aniso_U_23
Ni(1) 0.0148(3) 0.0093(3) 0.0230(3) -0.0039(2) -0.0093(2) -0.0006(2)
Ni(2) 0.0191(2) 0.0143(2) 0.0257(2) -0.00571(19) -0.01138(19) -0.0004(2)
Ni(3) 0.0144(3) 0.0102(3) 0.0221(3) -0.0043(2) -0.0089(2) -0.0003(2)
Ni(4) 0.0184(2) 0.0140(2) 0.0248(2) -0.00565(19) -0.01080(19) 0.00000(19)
O(1) 0.0206(13) 0.0136(13) 0.0391(16) -0.0074(10) -0.0117(11) 0.0027(11)
O(2) 0.0215(13) 0.0169(13) 0.0351(15) -0.0074(10) -0.0159(11) -0.0014(11)
O(3) 0.0262(14) 0.0161(14) 0.0490(19) -0.0007(11) -0.0233(13) -0.0074(12)
O(4) 0.0184(12) 0.0134(13) 0.0396(16) -0.0035(10) -0.0114(11) -0.0080(11)
O(5) 0.0168(13) 0.0169(14) 0.0488(18) -0.0067(10) -0.0114(12) 0.0024(12)
O(6) 0.0205(14) 0.0205(15) 0.0431(18) -0.0059(11) -0.0132(12) 0.0087(12)
O(7) 0.0177(12) 0.0117(12) 0.0284(14) -0.0042(9) -0.0118(10) -0.0008(10)
O(8) 0.0475(19) 0.0222(16) 0.0301(16) -0.0122(13) -0.0179(13) 0.0047(12)
O(9) 0.055(2) 0.036(2) 0.058(2) -0.0141(16) -0.0360(18) -0.0099(17)
O(10) 0.0325(17) 0.0344(19) 0.043(2) -0.0069(14) -0.0013(14) -0.0137(15)
O(11) 0.0190(13) 0.0128(13) 0.0406(16) -0.0073(10) -0.0124(11) 0.0030(11)
O(12) 0.0233(13) 0.0141(13) 0.0344(15) -0.0060(10) -0.0168(11) -0.0005(11)
O(13) 0.0309(15) 0.0163(14) 0.051(2) 0.0009(11) -0.0272(14) -0.0094(13)
O(14) 0.0194(13) 0.0180(14) 0.0392(16) -0.0047(10) -0.0112(11) -0.0097(11)
O(15) 0.0159(13) 0.0150(13) 0.0477(18) -0.0056(10) -0.0106(11) 0.0005(12)
O(16) 0.0205(14) 0.0226(16) 0.053(2) -0.0070(12) -0.0158(13) 0.0118(14)
O(17) 0.0191(12) 0.0134(13) 0.0260(14) -0.0041(10) -0.0126(10) 0.0000(10)
O(18) 0.0444(18) 0.0192(15) 0.0311(16) -0.0137(13) -0.0161(13) 0.0037(12)
O(19) 0.0429(18) 0.0331(18) 0.0410(18) -0.0156(14) -0.0230(14) -0.0061(14)
O(20) 0.0275(16) 0.0360(19) 0.0420(19) -0.0068(13) -0.0032(13) -0.0128(15)
C(1) 0.0160(16) 0.0141(17) 0.0181(16) -0.0084(13) -0.0058(12) -0.0009(13)
C(2) 0.0157(16) 0.0153(17) 0.0198(17) -0.0035(13) -0.0077(12) -0.0021(13)
C(3) 0.0157(16) 0.0092(16) 0.0205(17) -0.0040(12) -0.0048(12) -0.0022(12)
C(4) 0.0171(17) 0.0159(18) 0.0242(18) -0.0075(13) -0.0075(13) -0.0018(14)
C(5) 0.0163(16) 0.0140(17) 0.0211(17) -0.0035(13) -0.0073(13) -0.0001(13)
C(6) 0.0172(16) 0.0134(17) 0.0227(18) -0.0055(13) -0.0080(13) -0.0007(13)
C(7) 0.0149(16) 0.0157(18) 0.0219(17) -0.0084(13) -0.0039(12) -0.0022(13)
C(8) 0.0160(16) 0.0133(17) 0.0217(17) -0.0031(13) -0.0050(13) -0.0025(13)
C(9) 0.0174(17) 0.0177(19) 0.0280(19) -0.0047(14) -0.0105(14) -0.0019(15)
C(10) 0.0162(16) 0.0164(17) 0.0177(16) -0.0078(13) -0.0054(12) -0.0014(13)
C(11) 0.0149(16) 0.0146(17) 0.0207(17) -0.0045(13) -0.0063(12) -0.0022(13)
C(12) 0.0165(16) 0.0141(17) 0.0187(17) -0.0038(13) -0.0056(12) -0.0018(13)
C(13) 0.0168(16) 0.0150(18) 0.0252(18) -0.0072(13) -0.0074(13) -0.0021(14)
C(14) 0.0155(16) 0.0171(18) 0.0205(17) -0.0043(13) -0.0072(13) -0.0011(13)
C(15) 0.0169(16) 0.0113(16) 0.0234(18) -0.0042(13) -0.0077(13) 0.0004(13)
C(16) 0.0157(16) 0.0155(18) 0.0210(17) -0.0073(13) -0.0048(12) -0.0019(13)
C(17) 0.0168(16) 0.0128(17) 0.0232(18) -0.0049(13) -0.0050(13) -0.0024(13)
C(18) 0.0179(17) 0.0147(18) 0.030(2) -0.0029(14) -0.0112(14) -0.0021(14)

loop_
_atom_type_symbol
_atom_type_description
_atom_type_scat_dispersion_real
_atom_type_scat_dispersion_imag
_atom_type_scat_source
C C 0.003 0.002
;
International Tables for Crystallography
(1992, Vol. C, Tables 4.2.6.8 and 6.1.1.4)
;
H H 0.000 0.000
;
International Tables for Crystallography
(1992, Vol. C, Table 6.1.1.4)
;
Ni Ni 0.339 1.112
;
International Tables for Crystallography
(1992, Vol. C, Tables 4.2.6.8 and 6.1.1.4)
;
O O 0.011 0.006
;
International Tables for Crystallography
(1992, Vol. C, Tables 4.2.6.8 and 6.1.1.4)
;

loop_
_geom_angle_atom_site_label_1
_geom_angle_atom_site_label_2
_geom_angle_atom_site_label_3
_geom_angle
_geom_angle_publ_flag
_geom_angle_site_symmetry_1
_geom_angle_site_symmetry_3
O(1) Ni(1) O(1) 180.00(18) yes . 2_566
O(1) Ni(1) O(4) 92.67(11) yes . 1_545
O(1) Ni(1) O(4) 87.33(11) yes . 2_576
O(1) Ni(1) O(7) 90.38(12) yes . .
O(1) Ni(1) O(7) 89.62(12) yes . 2_566
O(1) Ni(1) O(4) 87.33(11) yes 2_566 1_545
O(1) Ni(1) O(4) 92.67(11) yes 2_566 2_576
O(1) Ni(1) O(7) 89.62(12) yes 2_566 .
O(1) Ni(1) O(7) 90.38(12) yes 2_566 2_566
O(4) Ni(1) O(4) 180.00(17) yes 1_545 2_576
O(4) Ni(1) O(7) 87.86(12) yes 1_545 .
O(4) Ni(1) O(7) 92.14(12) yes 1_545 2_566
O(4) Ni(1) O(7) 92.14(12) yes 2_576 .
O(4) Ni(1) O(7) 87.86(12) yes 2_576 2_566
O(7) Ni(1) O(7) 180.00(15) yes . 2_566
O(2) Ni(2) O(5) 97.05(13) yes . 1_455
O(2) Ni(2) O(7) 94.91(13) yes . .
O(2) Ni(2) O(8) 87.28(15) yes . .
O(2) Ni(2) O(9) 171.04(12) yes . .
O(2) Ni(2) O(10) 91.98(15) yes . .
O(5) Ni(2) O(7) 88.05(10) yes 1_455 .
O(5) Ni(2) O(8) 88.40(11) yes 1_455 .
O(5) Ni(2) O(9) 89.29(15) yes 1_455 .
O(5) Ni(2) O(10) 170.81(18) yes 1_455 .
O(7) Ni(2) O(8) 176.03(13) yes . .
O(7) Ni(2) O(9) 91.61(14) yes . .
O(7) Ni(2) O(10) 92.88(11) yes . .
O(8) Ni(2) O(9) 86.57(16) yes . .
O(8) Ni(2) O(10) 90.34(12) yes . .
O(9) Ni(2) O(10) 81.55(17) yes . .
O(11) Ni(3) O(11) 180.00(17) yes . 2_665
O(11) Ni(3) O(14) 92.76(11) yes . 1_565
O(11) Ni(3) O(14) 87.24(11) yes . 2_655
O(11) Ni(3) O(17) 91.17(13) yes . .
O(11) Ni(3) O(17) 88.83(13) yes . 2_665
O(11) Ni(3) O(14) 87.24(11) yes 2_665 1_565
O(11) Ni(3) O(14) 92.76(11) yes 2_665 2_655
O(11) Ni(3) O(17) 88.83(13) yes 2_665 .
O(11) Ni(3) O(17) 91.17(13) yes 2_665 2_665
O(14) Ni(3) O(14) 180.00(17) yes 1_565 2_655
O(14) Ni(3) O(17) 87.96(12) yes 1_565 .
O(14) Ni(3) O(17) 92.04(12) yes 1_565 2_665
O(14) Ni(3) O(17) 92.04(12) yes 2_655 .
O(14) Ni(3) O(17) 87.96(12) yes 2_655 2_665
O(17) Ni(3) O(17) 180.00(15) yes . 2_665
O(12) Ni(4) O(15) 96.96(13) yes . 1_655
O(12) Ni(4) O(17) 95.50(13) yes . .
O(12) Ni(4) O(18) 87.92(14) yes . .
O(12) Ni(4) O(19) 170.13(11) yes . .
O(12) Ni(4) O(20) 90.51(15) yes . .
O(15) Ni(4) O(17) 88.19(10) yes 1_655 .
O(15) Ni(4) O(18) 88.46(11) yes 1_655 .
O(15) Ni(4) O(19) 90.25(14) yes 1_655 .
O(15) Ni(4) O(20) 172.52(18) yes 1_655 .
O(17) Ni(4) O(18) 175.48(15) yes . .
O(17) Ni(4) O(19) 91.44(14) yes . .
O(17) Ni(4) O(20) 91.52(11) yes . .
O(18) Ni(4) O(19) 85.54(15) yes . .
O(18) Ni(4) O(20) 91.40(12) yes . .
O(19) Ni(4) O(20) 82.28(16) yes . .
Ni(1) O(1) C(7) 126.4(2) yes . .
Ni(2) O(2) C(7) 122.2(2) yes . .
O(7) O(3) C(8) 102.6(3) yes 1_565 .
Ni(1) O(4) C(8) 122.5(2) yes 1_565 .
Ni(2) O(5) C(9) 127.0(2) yes 1_655 .
O(7) O(6) C(9) 100.3(2) yes 1_655 .
Ni(1) O(7) Ni(2) 121.66(17) yes . .
Ni(1) O(7) O(3) 91.50(12) yes . 1_545
Ni(1) O(7) O(6) 129.05(14) yes . 1_455
Ni(2) O(7) O(3) 113.79(14) yes . 1_545
Ni(2) O(7) O(6) 91.57(11) yes . 1_455
O(3) O(7) O(6) 110.26(18) yes 1_545 1_455
Ni(3) O(11) C(16) 128.7(2) yes . .
Ni(4) O(12) C(16) 122.6(2) yes . .
O(17) O(13) C(17) 102.4(3) yes 1_545 .
Ni(3) O(14) C(17) 120.5(2) yes 1_545 .
Ni(4) O(15) C(18) 126.9(2) yes 1_455 .
O(17) O(16) C(18) 100.7(2) yes 1_455 .
Ni(3) O(17) Ni(4) 122.32(18) yes . .
Ni(3) O(17) O(13) 91.41(12) yes . 1_565
Ni(3) O(17) O(16) 125.88(14) yes . 1_655
Ni(4) O(17) O(13) 114.86(14) yes . 1_565
Ni(4) O(17) O(16) 92.31(11) yes . 1_655
O(13) O(17) O(16) 111.48(18) yes 1_565 1_655
C(2) C(1) C(6) 119.7(4) yes . .
C(2) C(1) C(7) 121.5(3) yes . .
C(6) C(1) C(7) 118.7(3) yes . .
C(1) C(2) C(3) 120.5(3) yes . .
C(2) C(3) C(4) 119.6(3) yes . .
C(2) C(3) C(8) 119.6(3) yes . .
C(4) C(3) C(8) 120.8(4) yes . .
C(3) C(4) C(5) 120.2(4) yes . .
C(4) C(5) C(6) 119.8(3) yes . .
C(4) C(5) C(9) 122.3(4) yes . .
C(6) C(5) C(9) 117.8(3) yes . .
C(1) C(6) C(5) 119.9(3) yes . .
O(1) C(7) O(2) 125.7(4) yes . .
O(1) C(7) C(1) 116.6(3) yes . .
O(2) C(7) C(1) 117.7(3) yes . .
O(3) C(8) O(4) 123.9(3) yes . .
O(3) C(8) C(3) 117.4(4) yes . .
O(4) C(8) C(3) 118.7(3) yes . .
O(5) C(9) O(6) 124.8(3) yes . .
O(5) C(9) C(5) 116.3(3) yes . .
O(6) C(9) C(5) 118.9(3) yes . .
C(11) C(10) C(15) 119.3(4) yes . .
C(11) C(10) C(16) 121.8(3) yes . .
C(15) C(10) C(16) 118.9(3) yes . .
C(10) C(11) C(12) 120.6(3) yes . .
C(11) C(12) C(13) 119.6(3) yes . .
C(11) C(12) C(17) 119.4(3) yes . .
C(13) C(12) C(17) 121.1(4) yes . .
C(12) C(13) C(14) 120.1(4) yes . .
C(13) C(14) C(15) 120.1(3) yes . .
C(13) C(14) C(18) 122.1(4) yes . .
C(15) C(14) C(18) 117.7(3) yes . .
C(10) C(15) C(14) 120.1(3) yes . .
O(11) C(16) O(12) 126.0(4) yes . .
O(11) C(16) C(10) 116.5(3) yes . .
O(12) C(16) C(10) 117.4(3) yes . .
O(13) C(17) O(14) 124.1(3) yes . .
O(13) C(17) C(12) 117.1(4) yes . .
O(14) C(17) C(12) 118.8(3) yes . .
O(15) C(18) O(16) 124.8(3) yes . .
O(15) C(18) C(14) 116.4(3) yes . .
O(16) C(18) C(14) 118.8(3) yes . .
Ni(1) O(7) H(4) 118(4) no . .
Ni(1) O(7) H(5) 93(5) no . .
Ni(2) O(7) H(4) 99(3) no . .
Ni(2) O(7) H(5) 109(4) no . .
O(3) O(7) H(4) 113(4) no 1_545 .
O(3) O(7) H(5) 5(4) no 1_545 .
O(6) O(7) H(4) 11(4) no 1_455 .
O(6) O(7) H(5) 112(5) no 1_455 .
H(4) O(7) H(5) 116(7) no . .
Ni(3) O(17) H(9) 117(4) no . .
Ni(3) O(17) H(10) 93(4) no . .
Ni(4) O(17) H(9) 97(3) no . .
Ni(4) O(17) H(10) 111(3) no . .
O(13) O(17) H(9) 116(4) no 1_565 .
O(13) O(17) H(10) 4(3) no 1_565 .
O(16) O(17) H(9) 9(4) no 1_655 .
O(16) O(17) H(10) 113(4) no 1_655 .
H(9) O(17) H(10) 118(6) no . .
C(1) C(2) H(1) 119.8 no . .
C(3) C(2) H(1) 119.8 no . .
C(3) C(4) H(2) 119.9 no . .
C(5) C(4) H(2) 119.9 no . .
C(1) C(6) H(3) 120.0 no . .
C(5) C(6) H(3) 120.0 no . .
C(10) C(11) H(6) 119.7 no . .
C(12) C(11) H(6) 119.7 no . .
C(12) C(13) H(7) 120.0 no . .
C(14) C(13) H(7) 119.9 no . .
C(10) C(15) H(8) 120.0 no . .
C(14) C(15) H(8) 120.0 no . .

loop_
_geom_bond_atom_site_label_1
_geom_bond_atom_site_label_2
_geom_bond_distance
_geom_bond_publ_flag
_geom_bond_site_symmetry_2
Ni(1) O(1) 2.042(3) yes .
Ni(1) O(1) 2.042(3) yes 2_566
Ni(1) O(4) 2.120(2) yes 1_545
Ni(1) O(4) 2.120(2) yes 2_576
Ni(1) O(7) 2.077(3) yes .
Ni(1) O(7) 2.077(3) yes 2_566
Ni(2) O(2) 2.042(4) yes .
Ni(2) O(5) 2.077(2) yes 1_455
Ni(2) O(7) 2.068(2) yes .
Ni(2) O(8) 2.073(3) yes .
Ni(2) O(9) 2.088(5) yes .
Ni(2) O(10) 2.072(2) yes .
Ni(3) O(11) 2.040(3) yes .
Ni(3) O(11) 2.040(3) yes 2_665
Ni(3) O(14) 2.136(2) yes 1_565
Ni(3) O(14) 2.136(2) yes 2_655
Ni(3) O(17) 2.061(3) yes .
Ni(3) O(17) 2.061(3) yes 2_665
Ni(4) O(12) 2.044(4) yes .
Ni(4) O(15) 2.082(2) yes 1_655
Ni(4) O(17) 2.055(2) yes .
Ni(4) O(18) 2.070(2) yes .
Ni(4) O(19) 2.092(4) yes .
Ni(4) O(20) 2.077(2) yes .
O(1) C(7) 1.259(4) yes .
O(2) C(7) 1.266(5) yes .
O(3) O(7) 2.530(4) yes 1_565
O(3) C(8) 1.260(5) yes .
O(4) C(8) 1.267(6) yes .
O(5) C(9) 1.277(5) yes .
O(6) O(7) 2.606(3) yes 1_655
O(6) C(9) 1.246(4) yes .
O(11) C(16) 1.253(4) yes .
O(12) C(16) 1.267(5) yes .
O(13) O(17) 2.525(4) yes 1_545
O(13) C(17) 1.260(5) yes .
O(14) C(17) 1.265(6) yes .
O(15) C(18) 1.275(5) yes .
O(16) O(17) 2.578(4) yes 1_455
O(16) C(18) 1.250(4) yes .
C(1) C(2) 1.391(5) yes .
C(1) C(6) 1.396(5) yes .
C(1) C(7) 1.511(7) yes .
C(2) C(3) 1.391(7) yes .
C(3) C(4) 1.394(5) yes .
C(3) C(8) 1.502(4) yes .
C(4) C(5) 1.393(5) yes .
C(5) C(6) 1.396(7) yes .
C(5) C(9) 1.503(5) yes .
C(10) C(11) 1.391(5) yes .
C(10) C(15) 1.400(5) yes .
C(10) C(16) 1.508(7) yes .
C(11) C(12) 1.396(7) yes .
C(12) C(13) 1.395(5) yes .
C(12) C(17) 1.502(5) yes .
C(13) C(14) 1.389(5) yes .
C(14) C(15) 1.396(7) yes .
C(14) C(18) 1.503(5) yes .
O(7) H(4) 0.96(6) no .
O(7) H(5) 0.96(8) no .
O(17) H(9) 1.01(6) no .
O(17) H(10) 1.04(8) no .
C(2) H(1) 0.930 no .
C(4) H(2) 0.930 no .
C(6) H(3) 0.930 no .
C(11) H(6) 0.930 no .
C(13) H(7) 0.930 no .
C(15) H(8) 0.930 no .

loop_
_geom_contact_atom_site_label_1
_geom_contact_atom_site_label_2
_geom_contact_distance
_geom_contact_site_symmetry_2
Ni(2) O(18) 3.544(3) 1_465
Ni(4) O(8) 3.544(3) 1_645
O(1) O(20) 3.020(3) .
O(2) O(18) 3.010(3) 1_465
O(3) O(19) 2.771(5) 1_465
O(3) C(15) 3.345(4) 1_565
O(4) O(20) 2.817(4) 1_565
O(5) O(18) 2.660(5) 1_565
O(6) O(18) 3.393(4) 2_666
O(6) O(19) 3.471(5) .
O(6) O(19) 3.007(4) 2_666
O(6) O(20) 3.008(5) 2_666
O(8) Ni(4) 3.544(3) 1_465
O(8) O(12) 2.987(3) 1_465
O(8) O(15) 2.691(5) 1_565
O(8) O(16) 3.486(4) 2_565
O(8) O(18) 3.153(4) 1_465
O(8) C(13) 3.407(5) 2_565
O(8) C(14) 3.301(5) 2_565
O(8) C(18) 3.370(5) 2_565
O(9) O(13) 2.734(6) 1_465
O(9) O(16) 3.449(5) .
O(9) O(16) 3.312(4) 2_565
O(9) O(19) 3.230(5) 1_455
O(10) O(11) 3.124(3) .
O(10) O(14) 2.879(5) 1_565
O(10) O(16) 2.937(5) 2_565
O(11) O(10) 3.124(3) .
O(12) O(8) 2.987(3) 1_645
O(13) O(9) 2.734(6) 1_645
O(13) C(5) 3.559(5) 1_545
O(13) C(6) 3.262(4) 1_545
O(14) O(10) 2.879(5) 1_545
O(15) O(8) 2.691(5) 1_545
O(16) O(8) 3.486(4) 2_565
O(16) O(9) 3.449(5) .
O(16) O(9) 3.312(4) 2_565
O(16) O(10) 2.937(5) 2_565
O(18) Ni(2) 3.544(3) 1_645
O(18) O(2) 3.010(3) 1_645
O(18) O(5) 2.660(5) 1_545
O(18) O(6) 3.393(4) 2_666
O(18) O(8) 3.153(4) 1_645
O(18) C(4) 3.435(5) 2_666
O(18) C(5) 3.329(5) 2_666
O(18) C(9) 3.278(5) 2_666
O(19) O(3) 2.771(5) 1_645
O(19) O(6) 3.471(5) .
O(19) O(6) 3.007(4) 2_666
O(19) O(9) 3.230(5) 1_655
O(20) O(1) 3.020(3) .
O(20) O(4) 2.817(4) 1_545
O(20) O(6) 3.008(5) 2_666
C(1) C(12) 3.303(4) 1_565
C(1) C(13) 3.473(5) 1_565
C(1) C(17) 3.517(4) 1_565
C(2) C(12) 3.392(4) 1_565
C(2) C(13) 3.273(5) 1_565
C(2) C(14) 3.427(5) 1_565
C(3) C(10) 3.337(4) 1_565
C(3) C(11) 3.416(4) 1_565
C(3) C(15) 3.536(5) 1_565
C(4) O(18) 3.435(5) 2_666
C(4) C(10) 3.514(5) 1_565
C(4) C(11) 3.313(5) 1_565
C(5) O(13) 3.559(5) 1_565
C(5) O(18) 3.329(5) 2_666
C(5) C(11) 3.466(5) 1_565
C(6) O(13) 3.262(4) 1_565
C(6) C(12) 3.534(5) 1_565
C(6) C(17) 3.437(5) 1_565
C(8) C(10) 3.576(4) 1_565
C(8) C(15) 3.467(5) 1_565
C(9) O(18) 3.278(5) 2_666
C(10) C(3) 3.337(4) 1_545
C(10) C(4) 3.514(5) 1_545
C(10) C(8) 3.576(4) 1_545
C(11) C(3) 3.416(4) 1_545
C(11) C(4) 3.313(5) 1_545
C(11) C(5) 3.466(5) 1_545
C(12) C(1) 3.303(4) 1_545
C(12) C(2) 3.392(4) 1_545
C(12) C(6) 3.534(5) 1_545
C(13) O(8) 3.407(5) 2_565
C(13) C(1) 3.473(5) 1_545
C(13) C(2) 3.273(5) 1_545
C(14) O(8) 3.301(5) 2_565
C(14) C(2) 3.427(5) 1_545
C(15) O(3) 3.345(4) 1_545
C(15) C(3) 3.536(5) 1_545
C(15) C(8) 3.467(5) 1_545
C(17) C(1) 3.517(4) 1_545
C(17) C(6) 3.437(5) 1_545
C(18) O(8) 3.370(5) 2_565
O(2) H(7) 3.219 1_565
O(3) H(8) 3.258 1_565
O(5) H(6) 3.189 1_565
O(6) H(3) 3.316 2_666
O(8) H(6) 3.287 1_465
O(8) H(7) 2.882 1_565
O(8) H(7) 3.340 2_565
O(9) H(6) 3.360 1_465
O(9) H(8) 3.454 2_565
O(9) H(9) 3.44(9) 1_455
O(9) H(10) 3.05(10) 1_455
O(10) H(7) 3.353 1_565
O(10) H(8) 3.212 .
O(10) H(9) 3.17(6) 2_665
O(12) H(2) 3.266 1_545
O(13) H(3) 3.175 1_545
O(15) H(1) 3.121 1_545
O(16) H(8) 3.324 2_565
O(18) H(1) 3.324 1_645
O(18) H(2) 2.857 1_545
O(18) H(2) 3.301 2_666
O(19) H(1) 3.382 1_645
O(19) H(3) 3.408 2_666
O(19) H(4) 3.49(8) 1_655
O(19) H(5) 3.16(11) 1_655
O(20) H(2) 3.314 1_545
O(20) H(3) 3.269 .
O(20) H(4) 3.09(6) 2_566
C(2) H(7) 3.599 1_565
C(4) H(6) 3.269 1_565
C(5) H(6) 3.227 1_565
C(7) H(7) 3.503 1_565
C(8) H(8) 3.541 1_565
C(9) H(6) 3.530 1_565
C(13) H(1) 3.218 1_545
C(14) H(1) 3.179 1_545
C(16) H(2) 3.579 1_545
C(17) H(3) 3.514 1_545
C(18) H(1) 3.460 1_545
H(1) O(15) 3.121 1_565
H(1) O(18) 3.324 1_465
H(1) O(19) 3.382 1_465
H(1) C(13) 3.218 1_565
H(1) C(14) 3.179 1_565
H(1) C(18) 3.460 1_565
H(1) H(7) 3.424 1_565
H(2) O(12) 3.266 1_565
H(2) O(18) 2.857 1_565
H(2) O(18) 3.301 2_666
H(2) O(20) 3.314 1_565
H(2) C(16) 3.579 1_565
H(2) H(6) 3.484 1_565
H(3) O(6) 3.316 2_666
H(3) O(13) 3.175 1_565
H(3) O(19) 3.408 2_666
H(3) O(20) 3.269 .
H(3) C(17) 3.514 1_565
H(4) O(19) 3.49(8) 1_455
H(4) O(20) 3.09(6) 2_566
H(5) O(19) 3.16(11) 1_455
H(6) O(5) 3.189 1_545
H(6) O(8) 3.287 1_645
H(6) O(9) 3.360 1_645
H(6) C(4) 3.269 1_545
H(6) C(5) 3.227 1_545
H(6) C(9) 3.530 1_545
H(6) H(2) 3.484 1_545
H(7) O(2) 3.219 1_545
H(7) O(8) 2.882 1_545
H(7) O(8) 3.340 2_565
H(7) O(10) 3.353 1_545
H(7) C(2) 3.599 1_545
H(7) C(7) 3.503 1_545
H(7) H(1) 3.424 1_545
H(8) O(3) 3.258 1_545
H(8) O(9) 3.454 2_565
H(8) O(10) 3.212 .
H(8) O(16) 3.324 2_565
H(8) C(8) 3.541 1_545
H(9) O(9) 3.44(9) 1_655
H(9) O(10) 3.17(6) 2_665
H(10) O(9) 3.05(10) 1_655
